data_1559282
loop_
_publ_author_name
'Kuntze-Fechner, Maximilian'
'Holthausen, Max C C.'
'Marder, Todd B.'
'Braunschweig, Holger'
'Krummenacher, Ivo'
'Radius, Udo'
'Tendera, Lukas'
'Verplancke, Hendrik'
'Diefenbach, Martin'

_publ_section_title
;
 Coligand Role in the NHC Nickel catalyzed C--F Bond Activation:
 Investigations on the Insertion of bis(NHC) Nickel into the C--F Bond of
 Hexafluorobenzene&#x00A0;
;
_journal_name_full 'Chemical Science'
_journal_paper_doi 10.1039/D0SC04237D
_journal_year 2020
_chemical_formula_moiety 'C48 H50 F3 N4 Ni'
_chemical_formula_sum 'C48 H50 F3 N4 Ni'
_chemical_formula_weight 798.63
_space_group_crystal_system monoclinic
_space_group_IT_number 14
_space_group_name_Hall '-P 2ybc'
_space_group_name_H-M_alt 'P 1 21/c 1'
_atom_sites_solution_hydrogens geom
_audit_creation_method SHELXL-2018/1
_audit_update_record
;
2020-07-20 deposited with the CCDC.	2020-10-06 downloaded from the CCDC.
;
_cell_angle_alpha 90
_cell_angle_beta 91.771(2)
_cell_angle_gamma 90
_cell_formula_units_Z 4
_cell_length_a 13.8929(5)
_cell_length_b 10.8012(4)
_cell_length_c 27.4228(9)
_cell_measurement_reflns_used 9826
_cell_measurement_temperature 100(2)
_cell_measurement_theta_max 30.28
_cell_measurement_theta_min 2.39
_cell_volume 4113.1(3)
_computing_cell_refinement 'Bruker SAINT'
_computing_data_collection 'Bruker APEX2'
_computing_data_reduction 'Bruker SAINT'
_computing_molecular_graphics 'Bruker SHELXTL'
_computing_publication_material 'Bruker SHELXTL'
_computing_structure_refinement 'SHELXL-2018/1 (Sheldrick, 2018)'
_computing_structure_solution 'SHELXT 2014/5 (Sheldrick, 2014)'
_diffrn_ambient_temperature 100(2)
_diffrn_measured_fraction_theta_full 0.999
_diffrn_measured_fraction_theta_max 0.998
_diffrn_measurement_device_type 'Bruker X8-APEX II'
_diffrn_measurement_method '\f and \w scans'
_diffrn_radiation_monochromator helios
_diffrn_radiation_source 'rotating anode'
_diffrn_radiation_type MoK\a
_diffrn_radiation_wavelength 0.71073
_diffrn_reflns_av_R_equivalents 0.0596
_diffrn_reflns_av_unetI/netI 0.0383
_diffrn_reflns_Laue_measured_fraction_full 0.999
_diffrn_reflns_Laue_measured_fraction_max 0.998
_diffrn_reflns_limit_h_max 19
_diffrn_reflns_limit_h_min -19
_diffrn_reflns_limit_k_max 15
_diffrn_reflns_limit_k_min -15
_diffrn_reflns_limit_l_max 39
_diffrn_reflns_limit_l_min -39
_diffrn_reflns_number 85250
_diffrn_reflns_point_group_measured_fraction_full 0.999
_diffrn_reflns_point_group_measured_fraction_max 0.998
_diffrn_reflns_theta_full 26.000
_diffrn_reflns_theta_max 30.522
_diffrn_reflns_theta_min 2.389
_exptl_absorpt_coefficient_mu 0.524
_exptl_absorpt_correction_T_max 0.7461
_exptl_absorpt_correction_T_min 0.6956
_exptl_absorpt_correction_type multi-scan
_exptl_absorpt_process_details 'SADABS-2016/2 - Bruker AXS area detector scaling and absorption correction'
_exptl_crystal_colour red
_exptl_crystal_density_diffrn 1.290
_exptl_crystal_description block
_exptl_crystal_F_000 1684
_exptl_crystal_size_max 0.310
_exptl_crystal_size_mid 0.131
_exptl_crystal_size_min 0.120
_refine_diff_density_max 0.394
_refine_diff_density_min -0.401
_refine_diff_density_rms 0.056
_refine_ls_extinction_method none
_refine_ls_goodness_of_fit_ref 1.020
_refine_ls_hydrogen_treatment constr
_refine_ls_matrix_type full
_refine_ls_number_parameters 587
_refine_ls_number_reflns 12539
_refine_ls_number_restraints 0
_refine_ls_restrained_S_all 1.020
_refine_ls_R_factor_all 0.0527
_refine_ls_R_factor_gt 0.0370
_refine_ls_shift/su_max 0.001
_refine_ls_shift/su_mean 0.000
_refine_ls_structure_factor_coef Fsqd
_refine_ls_weighting_details 'w=1/[\s^2^(Fo^2^)+(0.0439P)^2^+1.5736P] where P=(Fo^2^+2Fc^2^)/3'
_refine_ls_weighting_scheme calc
_refine_ls_wR_factor_gt 0.0883
_refine_ls_wR_factor_ref 0.0957
_reflns_Friedel_coverage 0.000
_reflns_number_gt 10035
_reflns_number_total 12539
_reflns_threshold_expression 'I > 2\s(I)'
_cod_data_source_file d0sc04237d2.cif
_cod_data_source_block Compound_14
_cod_original_sg_symbol_H-M 'P 21/c'
_cod_database_code 1559282
_shelx_shelxl_version_number 2018/1
_shelx_space_group_comment
;
The symmetry employed for this shelxl refinement is uniquely defined
by the following loop, which should always be used as a source of
symmetry information in preference to the above space-group names.
They are only intended as comments.
;

loop_
_space_group_symop_operation_xyz
'x, y, z'
'-x, y+1/2, -z+1/2'
'-x, -y, -z'
'x, -y-1/2, z-1/2'

loop_
_atom_site_label
_atom_site_type_symbol
_atom_site_fract_x
_atom_site_fract_y
_atom_site_fract_z
_atom_site_U_iso_or_equiv
_atom_site_adp_type
_atom_site_occupancy
_atom_site_site_symmetry_order
_atom_site_calc_flag
_atom_site_refinement_flags_posn
_atom_site_refinement_flags_adp
_atom_site_refinement_flags_occupancy
_atom_site_disorder_assembly
_atom_site_disorder_group
N1_1 N 0.21217(8) 0.84460(10) 0.27431(4) 0.0178(2) Uani 1 1 d . . . . .
N2_1 N 0.24332(8) 0.95041(10) 0.33877(4) 0.0172(2) Uani 1 1 d . . . . .
N1_2 N 0.27246(8) 0.42004(10) 0.38728(4) 0.0158(2) Uani 1 1 d . . . . .
N2_2 N 0.41597(8) 0.47652(10) 0.37236(4) 0.0170(2) Uani 1 1 d . . . . .
C1_10 C 0.32359(9) 0.52034(11) 0.37175(4) 0.0150(2) Uani 1 1 d . . . . .
C2_10 C 0.33111(10) 0.31804(12) 0.39651(5) 0.0207(3) Uani 1 1 d . . . . .
H2_10 H 0.311197 0.238688 0.407226 0.025 Uiso 1 1 calc R U . . .
C3_10 C 0.42146(10) 0.35340(13) 0.38734(5) 0.0216(3) Uani 1 1 d . . . . .
H3_10 H 0.477976 0.304165 0.390462 0.026 Uiso 1 1 calc R U . . .
C4_10 C 0.16907(9) 0.41698(11) 0.38831(5) 0.0160(2) Uani 1 1 d . . . . .
C5_10 C 0.11784(10) 0.41116(12) 0.34381(5) 0.0179(2) Uani 1 1 d . . . . .
C6_10 C 0.01793(10) 0.41230(13) 0.34442(5) 0.0204(3) Uani 1 1 d . . . . .
H6_10 H -0.017953 0.408354 0.314402 0.024 Uiso 1 1 calc R U . . .
C7_10 C -0.03110(10) 0.41910(13) 0.38795(5) 0.0201(3) Uani 1 1 d . . . . .
C8_10 C 0.02284(10) 0.42017(13) 0.43166(5) 0.0193(3) Uani 1 1 d . . . . .
H8_10 H -0.009816 0.421973 0.461577 0.023 Uiso 1 1 calc R U . . .
C9_10 C 0.12352(10) 0.41869(12) 0.43283(5) 0.0169(2) Uani 1 1 d . . . . .
C10_10 C 0.16961(11) 0.40474(14) 0.29640(5) 0.0229(3) Uani 1 1 d . . . . .
H10A_10 H 0.124796 0.376884 0.270365 0.034 Uiso 1 1 calc R U . . .
H10B_10 H 0.223327 0.346223 0.299664 0.034 Uiso 1 1 calc R U . . .
H10C_10 H 0.194371 0.486950 0.288336 0.034 Uiso 1 1 calc R U . . .
C11_10 C 0.17967(10) 0.42223(13) 0.48057(5) 0.0204(3) Uani 1 1 d . . . . .
H11A_10 H 0.135744 0.410425 0.507457 0.031 Uiso 1 1 calc R U . . .
H11B_10 H 0.211941 0.502547 0.484149 0.031 Uiso 1 1 calc R U . . .
H11C_10 H 0.227943 0.356044 0.481203 0.031 Uiso 1 1 calc R U . . .
C12_10 C -0.13925(11) 0.42610(17) 0.38708(6) 0.0298(3) Uani 1 1 d . . . . .
H12A_10 H -0.161845 0.424940 0.420582 0.045 Uiso 1 1 calc R U . . .
H12B_10 H -0.166113 0.355013 0.369111 0.045 Uiso 1 1 calc R U . . .
H12C_10 H -0.160265 0.502915 0.370991 0.045 Uiso 1 1 calc R U . . .
C13_10 C 0.49708(10) 0.54545(12) 0.35593(5) 0.0174(2) Uani 1 1 d . . . . .
C14_10 C 0.50374(10) 0.56750(13) 0.30579(5) 0.0200(3) Uani 1 1 d . . . . .
C15_10 C 0.58276(11) 0.63400(13) 0.29034(5) 0.0231(3) Uani 1 1 d . . . . .
H15_10 H 0.587653 0.652482 0.256635 0.028 Uiso 1 1 calc R U . . .
C16_10 C 0.65474(11) 0.67415(13) 0.32278(5) 0.0235(3) Uani 1 1 d . . . . .
C17_10 C 0.64748(11) 0.64619(13) 0.37212(5) 0.0231(3) Uani 1 1 d . . . . .
H17_10 H 0.697463 0.671411 0.394369 0.028 Uiso 1 1 calc R U . . .
C18_10 C 0.56858(10) 0.58203(13) 0.38961(5) 0.0202(3) Uani 1 1 d . . . . .
C19_10 C 0.56215(12) 0.55195(16) 0.44319(5) 0.0279(3) Uani 1 1 d . . . . .
H19A_10 H 0.606858 0.604829 0.462079 0.042 Uiso 1 1 calc R U . . .
H19B_10 H 0.579134 0.464868 0.448625 0.042 Uiso 1 1 calc R U . . .
H19C_10 H 0.496301 0.566629 0.453632 0.042 Uiso 1 1 calc R U . . .
C20_10 C 0.43057(11) 0.51505(15) 0.26971(5) 0.0265(3) Uani 1 1 d . . . . .
H20A_10 H 0.452539 0.528054 0.236486 0.040 Uiso 1 1 calc R U . . .
H20B_10 H 0.368638 0.556806 0.273543 0.040 Uiso 1 1 calc R U . . .
H20C_10 H 0.422952 0.426169 0.275655 0.040 Uiso 1 1 calc R U . . .
C21_10 C 0.73993(13) 0.74606(16) 0.30501(6) 0.0343(4) Uani 1 1 d . . . . .
H21A_10 H 0.796155 0.730116 0.326554 0.051 Uiso 1 1 calc R U . . .
H21B_10 H 0.725019 0.834736 0.305192 0.051 Uiso 1 1 calc R U . . .
H21C_10 H 0.753941 0.720025 0.271737 0.051 Uiso 1 1 calc R U . . .
C1_11 C 0.24336(9) 0.83072(12) 0.32203(5) 0.0162(2) Uani 1 1 d . . . . .
C2_11 C 0.19402(11) 0.96765(13) 0.26240(5) 0.0239(3) Uani 1 1 d . . . . .
H2_11 H 0.172130 0.998737 0.231607 0.029 Uiso 1 1 calc R U . . .
C3_11 C 0.21345(11) 1.03397(13) 0.30290(5) 0.0238(3) Uani 1 1 d . . . . .
H3_11 H 0.207864 1.121161 0.306365 0.029 Uiso 1 1 calc R U . . .
C4_11 C 0.19867(10) 0.74679(12) 0.23909(5) 0.0180(2) Uani 1 1 d . . . . .
C5_11 C 0.27178(10) 0.72321(13) 0.20660(5) 0.0223(3) Uani 1 1 d . . . . .
C6_11 C 0.25415(11) 0.63406(14) 0.17058(5) 0.0246(3) Uani 1 1 d . . . . .
H6_11 H 0.303483 0.615297 0.148517 0.030 Uiso 1 1 calc R U . . .
C7_11 C 0.16678(11) 0.57186(13) 0.16592(5) 0.0238(3) Uani 1 1 d . . . . .
C8_11 C 0.09576(11) 0.59808(13) 0.19915(5) 0.0232(3) Uani 1 1 d . . . . .
H8_11 H 0.035895 0.555738 0.196486 0.028 Uiso 1 1 calc R U . . .
C9_11 C 0.11042(10) 0.68509(13) 0.23629(5) 0.0199(3) Uani 1 1 d . . . . .
C10_11 C 0.36544(12) 0.79303(15) 0.20982(7) 0.0309(3) Uani 1 1 d . . . . .
H10A_11 H 0.412748 0.751840 0.189584 0.046 Uiso 1 1 calc R U . . .
H10B_11 H 0.389389 0.794823 0.243800 0.046 Uiso 1 1 calc R U . . .
H10C_11 H 0.355189 0.877924 0.198161 0.046 Uiso 1 1 calc R U . . .
C11_11 C 0.14868(13) 0.48015(15) 0.12512(6) 0.0320(4) Uani 1 1 d . . . . .
H11A_11 H 0.103189 0.416922 0.135640 0.048 Uiso 1 1 calc R U . . .
H11B_11 H 0.209510 0.440610 0.116812 0.048 Uiso 1 1 calc R U . . .
H11C_11 H 0.121608 0.523395 0.096433 0.048 Uiso 1 1 calc R U . . .
C12_11 C 0.03416(11) 0.70917(15) 0.27296(6) 0.0270(3) Uani 1 1 d . . . . .
H12A_11 H -0.026660 0.671529 0.261579 0.040 Uiso 1 1 calc R U . . .
H12B_11 H 0.025352 0.798646 0.276714 0.040 Uiso 1 1 calc R U . . .
H12C_11 H 0.054161 0.673010 0.304442 0.040 Uiso 1 1 calc R U . . .
C13_11 C 0.27172(10) 0.98955(12) 0.38719(5) 0.0167(2) Uani 1 1 d . . . . .
C14_11 C 0.20096(10) 1.03314(12) 0.41807(5) 0.0189(3) Uani 1 1 d . . . . .
C15_11 C 0.22994(10) 1.07122(12) 0.46467(5) 0.0203(3) Uani 1 1 d . . . . .
H15_11 H 0.182735 1.099145 0.486468 0.024 Uiso 1 1 calc R U . . .
C16_11 C 0.32616(11) 1.06956(13) 0.48025(5) 0.0205(3) Uani 1 1 d . . . . .
C17_11 C 0.39481(10) 1.02982(13) 0.44784(5) 0.0207(3) Uani 1 1 d . . . . .
H17_11 H 0.460889 1.031269 0.457825 0.025 Uiso 1 1 calc R U . . .
C18_11 C 0.36925(10) 0.98790(12) 0.40109(5) 0.0185(3) Uani 1 1 d . . . . .
C19_11 C 0.44450(11) 0.94223(16) 0.36714(5) 0.0278(3) Uani 1 1 d . . . . .
H19A_11 H 0.508001 0.972014 0.378404 0.042 Uiso 1 1 calc R U . . .
H19B_11 H 0.430174 0.973417 0.334148 0.042 Uiso 1 1 calc R U . . .
H19C_11 H 0.444347 0.851503 0.366747 0.042 Uiso 1 1 calc R U . . .
C20_11 C 0.09643(10) 1.04140(15) 0.40220(6) 0.0265(3) Uani 1 1 d . . . . .
H20A_11 H 0.056273 1.038050 0.430925 0.040 Uiso 1 1 calc R U . . .
H20B_11 H 0.080098 0.971951 0.380482 0.040 Uiso 1 1 calc R U . . .
H20C_11 H 0.084880 1.119584 0.384849 0.040 Uiso 1 1 calc R U . . .
C21_11 C 0.35489(12) 1.11019(16) 0.53116(5) 0.0296(3) Uani 1 1 d . . . . .
H21A_11 H 0.418042 1.150551 0.530843 0.044 Uiso 1 1 calc R U . . .
H21B_11 H 0.358298 1.037853 0.552710 0.044 Uiso 1 1 calc R U . . .
H21C_11 H 0.307023 1.168625 0.543053 0.044 Uiso 1 1 calc R U . . .
C1A_12 C 0.2220(6) 0.7175(12) 0.4184(4) 0.0184(17) Uani 0.484(3) 1 d . . P A 1
C2A_12 C 0.1243(8) 0.7341(11) 0.4299(4) 0.038(3) Uani 0.484(3) 1 d . . P A 1
C3A_12 C 0.0929(8) 0.7677(11) 0.4756(4) 0.039(3) Uani 0.484(3) 1 d . . P A 1
C4A_12 C 0.1503(12) 0.7842(15) 0.5155(4) 0.049(4) Uani 0.484(3) 1 d . . P A 1
H4A_12 H 0.128035 0.805716 0.546758 0.058 Uiso 0.484(3) 1 calc R U P A 1
C5A_12 C 0.2441(10) 0.7661(17) 0.5053(5) 0.036(3) Uani 0.484(3) 1 d . . P A 1
C6A_12 C 0.2779(8) 0.7345(16) 0.4612(5) 0.028(3) Uani 0.484(3) 1 d . . P A 1
H6A_12 H 0.345475 0.722805 0.459162 0.033 Uiso 0.484(3) 1 calc R U P A 1
F1A_12 F 0.05652(14) 0.72676(19) 0.39195(8) 0.0319(6) Uani 0.484(3) 1 d . . P A 1
F2A_12 F -0.0092(8) 0.7887(14) 0.4773(5) 0.067(4) Uani 0.484(3) 1 d . . P A 1
F3A_12 F 0.3072(10) 0.7838(15) 0.5481(5) 0.065(3) Uani 0.484(3) 1 d . . P A 1
C1B_12 C 0.2188(5) 0.7242(11) 0.4242(4) 0.021(2) Uani 0.516(3) 1 d G . P A 2
C2B_12 C 0.1196(5) 0.7397(9) 0.4261(3) 0.0206(19) Uani 0.516(3) 1 d G . P A 2
H2B_12 H 0.080244 0.727698 0.397540 0.025 Uiso 0.516(3) 1 calc R U P A 2
C3B_12 C 0.0782(6) 0.7729(9) 0.4697(3) 0.0277(18) Uani 0.516(3) 1 d G . P A 2
C4B_12 C 0.1358(10) 0.7906(12) 0.5114(3) 0.032(2) Uani 0.516(3) 1 d G . P A 2
H4B_12 H 0.107453 0.813252 0.541208 0.038 Uiso 0.516(3) 1 calc R U P A 2
C5B_12 C 0.2349(9) 0.7750(14) 0.5096(4) 0.033(3) Uani 0.516(3) 1 d G . P A 2
C6B_12 C 0.2764(6) 0.7418(14) 0.4660(5) 0.024(2) Uani 0.516(3) 1 d G . P A 2
F1B_12 F 0.37313(14) 0.72847(18) 0.46358(7) 0.0331(6) Uani 0.516(3) 1 d . . P A 2
F2B_12 F -0.0150(7) 0.7865(12) 0.4736(5) 0.047(2) Uani 0.516(3) 1 d . . P A 2
F3B_12 F 0.2940(8) 0.7901(12) 0.5470(4) 0.0430(16) Uani 0.516(3) 1 d . . P A 2
Ni1_12 Ni 0.27433(2) 0.68283(2) 0.35793(2) 0.01470(5) Uani 1 1 d . . . . .

loop_
_atom_site_aniso_label
_atom_site_aniso_U_11
_atom_site_aniso_U_22
_atom_site_aniso_U_33
_atom_site_aniso_U_23
_atom_site_aniso_U_13
_atom_site_aniso_U_12
N1_1 0.0214(5) 0.0126(5) 0.0190(5) 0.0029(4) -0.0032(4) 0.0006(4)
N2_1 0.0209(5) 0.0128(5) 0.0176(5) 0.0028(4) -0.0030(4) 0.0004(4)
N1_2 0.0181(5) 0.0118(5) 0.0174(5) 0.0019(4) 0.0010(4) 0.0009(4)
N2_2 0.0183(5) 0.0127(5) 0.0202(5) 0.0038(4) 0.0032(4) 0.0017(4)
C1_10 0.0189(6) 0.0129(5) 0.0132(5) 0.0008(4) 0.0017(4) 0.0007(4)
C2_10 0.0250(7) 0.0123(6) 0.0248(7) 0.0049(5) 0.0014(5) 0.0029(5)
C3_10 0.0228(7) 0.0137(6) 0.0284(7) 0.0060(5) 0.0029(5) 0.0052(5)
C4_10 0.0184(6) 0.0112(5) 0.0185(6) 0.0004(4) 0.0001(5) -0.0005(5)
C5_10 0.0233(6) 0.0135(6) 0.0167(6) -0.0009(5) -0.0004(5) -0.0006(5)
C6_10 0.0231(7) 0.0193(6) 0.0185(6) -0.0013(5) -0.0048(5) -0.0009(5)
C7_10 0.0189(6) 0.0187(6) 0.0225(6) -0.0012(5) -0.0016(5) -0.0026(5)
C8_10 0.0204(6) 0.0190(6) 0.0184(6) -0.0006(5) 0.0009(5) -0.0039(5)
C9_10 0.0209(6) 0.0132(5) 0.0165(6) 0.0016(5) -0.0008(5) -0.0020(5)
C10_10 0.0278(7) 0.0243(7) 0.0167(6) -0.0018(5) 0.0009(5) 0.0011(6)
C11_10 0.0216(6) 0.0223(6) 0.0171(6) 0.0005(5) -0.0015(5) -0.0024(5)
C12_10 0.0207(7) 0.0400(9) 0.0284(8) -0.0020(7) -0.0028(6) -0.0019(6)
C13_10 0.0187(6) 0.0132(6) 0.0207(6) 0.0033(5) 0.0050(5) 0.0021(5)
C14_10 0.0228(7) 0.0169(6) 0.0207(6) 0.0017(5) 0.0043(5) 0.0042(5)
C15_10 0.0305(7) 0.0190(6) 0.0202(6) 0.0028(5) 0.0089(5) 0.0015(6)
C16_10 0.0290(7) 0.0154(6) 0.0266(7) -0.0020(5) 0.0110(6) -0.0040(5)
C17_10 0.0246(7) 0.0203(6) 0.0247(7) -0.0026(5) 0.0046(5) -0.0042(5)
C18_10 0.0230(7) 0.0179(6) 0.0197(6) 0.0010(5) 0.0032(5) 0.0010(5)
C19_10 0.0297(8) 0.0340(8) 0.0203(7) 0.0042(6) 0.0016(6) -0.0062(6)
C20_10 0.0277(7) 0.0321(8) 0.0199(7) -0.0003(6) 0.0026(6) 0.0010(6)
C21_10 0.0433(10) 0.0264(8) 0.0341(8) -0.0060(7) 0.0181(7) -0.0145(7)
C1_11 0.0165(6) 0.0142(6) 0.0178(6) 0.0018(5) 0.0009(4) 0.0002(5)
C2_11 0.0326(8) 0.0156(6) 0.0229(7) 0.0057(5) -0.0070(6) 0.0010(5)
C3_11 0.0338(8) 0.0130(6) 0.0243(7) 0.0055(5) -0.0057(6) 0.0024(5)
C4_11 0.0234(6) 0.0127(6) 0.0177(6) 0.0030(5) -0.0037(5) 0.0013(5)
C5_11 0.0236(7) 0.0193(6) 0.0238(7) 0.0031(5) -0.0012(5) -0.0002(5)
C6_11 0.0298(8) 0.0231(7) 0.0210(7) 0.0012(5) 0.0011(6) 0.0043(6)
C7_11 0.0312(7) 0.0184(6) 0.0211(7) 0.0016(5) -0.0089(5) 0.0029(6)
C8_11 0.0237(7) 0.0200(6) 0.0254(7) 0.0032(5) -0.0085(5) -0.0018(5)
C9_11 0.0206(6) 0.0173(6) 0.0217(6) 0.0049(5) -0.0041(5) 0.0005(5)
C10_11 0.0271(8) 0.0272(8) 0.0386(9) -0.0017(6) 0.0064(6) -0.0053(6)
C11_11 0.0426(9) 0.0272(8) 0.0254(8) -0.0046(6) -0.0109(7) 0.0042(7)
C12_11 0.0227(7) 0.0272(7) 0.0312(8) 0.0019(6) 0.0013(6) -0.0021(6)
C13_11 0.0218(6) 0.0108(5) 0.0173(6) 0.0028(4) -0.0012(5) -0.0009(5)
C14_11 0.0197(6) 0.0122(6) 0.0247(7) 0.0028(5) 0.0009(5) -0.0009(5)
C15_11 0.0249(7) 0.0140(6) 0.0224(6) 0.0012(5) 0.0060(5) 0.0001(5)
C16_11 0.0280(7) 0.0158(6) 0.0176(6) 0.0023(5) -0.0006(5) -0.0005(5)
C17_11 0.0218(6) 0.0197(6) 0.0202(6) 0.0037(5) -0.0031(5) 0.0021(5)
C18_11 0.0207(6) 0.0163(6) 0.0184(6) 0.0035(5) 0.0010(5) 0.0016(5)
C19_11 0.0215(7) 0.0401(9) 0.0219(7) -0.0014(6) 0.0012(5) 0.0047(6)
C20_11 0.0199(7) 0.0251(7) 0.0345(8) -0.0023(6) 0.0005(6) 0.0006(6)
C21_11 0.0364(9) 0.0319(8) 0.0202(7) -0.0026(6) -0.0022(6) 0.0044(7)
C1A_12 0.031(4) 0.010(3) 0.015(3) 0.000(2) 0.006(2) 0.005(2)
C2A_12 0.059(6) 0.017(4) 0.037(4) 0.002(3) 0.000(3) -0.007(3)
C3A_12 0.044(4) 0.024(3) 0.050(5) 0.009(3) 0.038(5) 0.004(3)
C4A_12 0.093(9) 0.027(4) 0.028(4) -0.001(3) 0.038(4) -0.002(5)
C5A_12 0.064(5) 0.021(3) 0.023(4) -0.006(3) 0.007(4) -0.007(3)
C6A_12 0.057(6) 0.012(3) 0.016(4) -0.002(2) 0.019(3) -0.001(3)
F1A_12 0.0283(11) 0.0287(10) 0.0392(12) 0.0005(8) 0.0087(9) -0.0012(8)
F2A_12 0.072(6) 0.049(5) 0.084(6) 0.002(4) 0.067(5) 0.008(4)
F3A_12 0.132(8) 0.047(4) 0.016(3) -0.004(2) -0.007(4) -0.010(4)
C1B_12 0.038(4) 0.010(3) 0.015(3) -0.0006(18) 0.015(2) -0.001(2)
C2B_12 0.024(3) 0.014(3) 0.025(3) 0.004(2) 0.021(2) 0.003(2)
C3B_12 0.031(3) 0.016(3) 0.036(3) -0.002(2) 0.009(2) -0.002(2)
C4B_12 0.047(3) 0.018(3) 0.032(4) -0.005(2) 0.020(3) -0.009(2)
C5B_12 0.070(6) 0.017(3) 0.012(3) -0.004(2) 0.020(3) -0.009(3)
C6B_12 0.035(4) 0.018(4) 0.019(4) 0.001(3) -0.001(3) -0.003(3)
F1B_12 0.0436(12) 0.0284(10) 0.0271(10) 0.0018(7) -0.0048(8) 0.0031(8)
F2B_12 0.037(3) 0.037(4) 0.069(4) 0.003(3) 0.026(3) -0.003(3)
F3B_12 0.065(2) 0.042(3) 0.023(3) -0.004(2) 0.0081(18) -0.020(2)
Ni1_12 0.01930(9) 0.01038(8) 0.01451(8) 0.00231(6) 0.00217(6) 0.00190(6)

loop_
_atom_type_symbol
_atom_type_description
_atom_type_scat_dispersion_real
_atom_type_scat_dispersion_imag
_atom_type_scat_source
C C 0.0033 0.0016 'International Tables Vol C Tables 4.2.6.8 and 6.1.1.4'
H H 0.0000 0.0000 'International Tables Vol C Tables 4.2.6.8 and 6.1.1.4'
N N 0.0061 0.0033 'International Tables Vol C Tables 4.2.6.8 and 6.1.1.4'
F F 0.0171 0.0103 'International Tables Vol C Tables 4.2.6.8 and 6.1.1.4'
Ni Ni 0.3393 1.1124 'International Tables Vol C Tables 4.2.6.8 and 6.1.1.4'

loop_
_geom_angle_atom_site_label_1
_geom_angle_atom_site_label_2
_geom_angle_atom_site_label_3
_geom_angle
_geom_angle_site_symmetry_1
_geom_angle_site_symmetry_3
_geom_angle_publ_flag
C1_11 N1_1 C2_11 112.19(11) . . ?
C1_11 N1_1 C4_11 126.13(11) . . ?
C2_11 N1_1 C4_11 121.68(11) . . ?
C1_11 N2_1 C3_11 112.25(11) . . ?
C1_11 N2_1 C13_11 125.69(11) . . ?
C3_11 N2_1 C13_11 122.06(11) . . ?
C1_10 N1_2 C2_10 112.14(11) . . ?
C1_10 N1_2 C4_10 123.50(11) . . ?
C2_10 N1_2 C4_10 123.98(11) . . ?
C1_10 N2_2 C3_10 112.14(11) . . ?
C1_10 N2_2 C13_10 124.23(11) . . ?
C3_10 N2_2 C13_10 123.47(11) . . ?
N2_2 C1_10 N1_2 102.58(10) . . ?
N2_2 C1_10 Ni1_12 130.42(9) . . ?
N1_2 C1_10 Ni1_12 126.85(9) . . ?
C3_10 C2_10 N1_2 106.66(12) . . ?
C3_10 C2_10 H2_10 126.7 . . ?
N1_2 C2_10 H2_10 126.7 . . ?
C2_10 C3_10 N2_2 106.48(12) . . ?
C2_10 C3_10 H3_10 126.8 . . ?
N2_2 C3_10 H3_10 126.8 . . ?
C9_10 C4_10 C5_10 122.28(12) . . ?
C9_10 C4_10 N1_2 119.89(12) . . ?
C5_10 C4_10 N1_2 117.82(11) . . ?
C6_10 C5_10 C4_10 118.18(12) . . ?
C6_10 C5_10 C10_10 120.98(12) . . ?
C4_10 C5_10 C10_10 120.84(12) . . ?
C5_10 C6_10 C7_10 121.71(13) . . ?
C5_10 C6_10 H6_10 119.1 . . ?
C7_10 C6_10 H6_10 119.1 . . ?
C8_10 C7_10 C6_10 118.21(13) . . ?
C8_10 C7_10 C12_10 121.57(13) . . ?
C6_10 C7_10 C12_10 120.22(13) . . ?
C7_10 C8_10 C9_10 122.05(12) . . ?
C7_10 C8_10 H8_10 119.0 . . ?
C9_10 C8_10 H8_10 119.0 . . ?
C4_10 C9_10 C8_10 117.48(12) . . ?
C4_10 C9_10 C11_10 121.73(12) . . ?
C8_10 C9_10 C11_10 120.77(12) . . ?
C5_10 C10_10 H10A_10 109.5 . . ?
C5_10 C10_10 H10B_10 109.5 . . ?
H10A_10 C10_10 H10B_10 109.5 . . ?
C5_10 C10_10 H10C_10 109.5 . . ?
H10A_10 C10_10 H10C_10 109.5 . . ?
H10B_10 C10_10 H10C_10 109.5 . . ?
C9_10 C11_10 H11A_10 109.5 . . ?
C9_10 C11_10 H11B_10 109.5 . . ?
H11A_10 C11_10 H11B_10 109.5 . . ?
C9_10 C11_10 H11C_10 109.5 . . ?
H11A_10 C11_10 H11C_10 109.5 . . ?
H11B_10 C11_10 H11C_10 109.5 . . ?
C7_10 C12_10 H12A_10 109.5 . . ?
C7_10 C12_10 H12B_10 109.5 . . ?
H12A_10 C12_10 H12B_10 109.5 . . ?
C7_10 C12_10 H12C_10 109.5 . . ?
H12A_10 C12_10 H12C_10 109.5 . . ?
H12B_10 C12_10 H12C_10 109.5 . . ?
C18_10 C13_10 C14_10 122.35(12) . . ?
C18_10 C13_10 N2_2 119.35(12) . . ?
C14_10 C13_10 N2_2 118.21(12) . . ?
C15_10 C14_10 C13_10 117.64(13) . . ?
C15_10 C14_10 C20_10 121.18(13) . . ?
C13_10 C14_10 C20_10 121.10(12) . . ?
C16_10 C15_10 C14_10 121.79(13) . . ?
C16_10 C15_10 H15_10 119.1 . . ?
C14_10 C15_10 H15_10 119.1 . . ?
C15_10 C16_10 C17_10 118.87(13) . . ?
C15_10 C16_10 C21_10 120.71(14) . . ?
C17_10 C16_10 C21_10 120.42(14) . . ?
C16_10 C17_10 C18_10 121.55(14) . . ?
C16_10 C17_10 H17_10 119.2 . . ?
C18_10 C17_10 H17_10 119.2 . . ?
C13_10 C18_10 C17_10 117.71(13) . . ?
C13_10 C18_10 C19_10 121.45(12) . . ?
C17_10 C18_10 C19_10 120.83(13) . . ?
C18_10 C19_10 H19A_10 109.5 . . ?
C18_10 C19_10 H19B_10 109.5 . . ?
H19A_10 C19_10 H19B_10 109.5 . . ?
C18_10 C19_10 H19C_10 109.5 . . ?
H19A_10 C19_10 H19C_10 109.5 . . ?
H19B_10 C19_10 H19C_10 109.5 . . ?
C14_10 C20_10 H20A_10 109.5 . . ?
C14_10 C20_10 H20B_10 109.5 . . ?
H20A_10 C20_10 H20B_10 109.5 . . ?
C14_10 C20_10 H20C_10 109.5 . . ?
H20A_10 C20_10 H20C_10 109.5 . . ?
H20B_10 C20_10 H20C_10 109.5 . . ?
C16_10 C21_10 H21A_10 109.5 . . ?
C16_10 C21_10 H21B_10 109.5 . . ?
H21A_10 C21_10 H21B_10 109.5 . . ?
C16_10 C21_10 H21C_10 109.5 . . ?
H21A_10 C21_10 H21C_10 109.5 . . ?
H21B_10 C21_10 H21C_10 109.5 . . ?
N2_1 C1_11 N1_1 102.27(10) . . ?
N2_1 C1_11 Ni1_12 127.98(10) . . ?
N1_1 C1_11 Ni1_12 129.71(10) . . ?
C3_11 C2_11 N1_1 106.59(12) . . ?
C3_11 C2_11 H2_11 126.7 . . ?
N1_1 C2_11 H2_11 126.7 . . ?
C2_11 C3_11 N2_1 106.70(12) . . ?
C2_11 C3_11 H3_11 126.7 . . ?
N2_1 C3_11 H3_11 126.7 . . ?
C5_11 C4_11 C9_11 122.24(13) . . ?
C5_11 C4_11 N1_1 118.70(12) . . ?
C9_11 C4_11 N1_1 118.90(12) . . ?
C4_11 C5_11 C6_11 117.56(13) . . ?
C4_11 C5_11 C10_11 121.10(13) . . ?
C6_11 C5_11 C10_11 121.33(14) . . ?
C7_11 C6_11 C5_11 122.15(14) . . ?
C7_11 C6_11 H6_11 118.9 . . ?
C5_11 C6_11 H6_11 118.9 . . ?
C6_11 C7_11 C8_11 118.42(13) . . ?
C6_11 C7_11 C11_11 120.68(14) . . ?
C8_11 C7_11 C11_11 120.88(14) . . ?
C7_11 C8_11 C9_11 121.59(13) . . ?
C7_11 C8_11 H8_11 119.2 . . ?
C9_11 C8_11 H8_11 119.2 . . ?
C4_11 C9_11 C8_11 118.02(13) . . ?
C4_11 C9_11 C12_11 121.06(13) . . ?
C8_11 C9_11 C12_11 120.90(13) . . ?
C5_11 C10_11 H10A_11 109.5 . . ?
C5_11 C10_11 H10B_11 109.5 . . ?
H10A_11 C10_11 H10B_11 109.5 . . ?
C5_11 C10_11 H10C_11 109.5 . . ?
H10A_11 C10_11 H10C_11 109.5 . . ?
H10B_11 C10_11 H10C_11 109.5 . . ?
C7_11 C11_11 H11A_11 109.5 . . ?
C7_11 C11_11 H11B_11 109.5 . . ?
H11A_11 C11_11 H11B_11 109.5 . . ?
C7_11 C11_11 H11C_11 109.5 . . ?
H11A_11 C11_11 H11C_11 109.5 . . ?
H11B_11 C11_11 H11C_11 109.5 . . ?
C9_11 C12_11 H12A_11 109.5 . . ?
C9_11 C12_11 H12B_11 109.5 . . ?
H12A_11 C12_11 H12B_11 109.5 . . ?
C9_11 C12_11 H12C_11 109.5 . . ?
H12A_11 C12_11 H12C_11 109.5 . . ?
H12B_11 C12_11 H12C_11 109.5 . . ?
C18_11 C13_11 C14_11 122.24(12) . . ?
C18_11 C13_11 N2_1 118.99(12) . . ?
C14_11 C13_11 N2_1 118.71(12) . . ?
C15_11 C14_11 C13_11 117.84(13) . . ?
C15_11 C14_11 C20_11 119.83(13) . . ?
C13_11 C14_11 C20_11 122.32(13) . . ?
C14_11 C15_11 C16_11 121.79(13) . . ?
C14_11 C15_11 H15_11 119.1 . . ?
C16_11 C15_11 H15_11 119.1 . . ?
C15_11 C16_11 C17_11 118.63(13) . . ?
C15_11 C16_11 C21_11 120.38(13) . . ?
C17_11 C16_11 C21_11 120.99(13) . . ?
C16_11 C17_11 C18_11 121.80(13) . . ?
C16_11 C17_11 H17_11 119.1 . . ?
C18_11 C17_11 H17_11 119.1 . . ?
C17_11 C18_11 C13_11 117.63(12) . . ?
C17_11 C18_11 C19_11 120.87(13) . . ?
C13_11 C18_11 C19_11 121.50(12) . . ?
C18_11 C19_11 H19A_11 109.5 . . ?
C18_11 C19_11 H19B_11 109.5 . . ?
H19A_11 C19_11 H19B_11 109.5 . . ?
C18_11 C19_11 H19C_11 109.5 . . ?
H19A_11 C19_11 H19C_11 109.5 . . ?
H19B_11 C19_11 H19C_11 109.5 . . ?
C14_11 C20_11 H20A_11 109.5 . . ?
C14_11 C20_11 H20B_11 109.5 . . ?
H20A_11 C20_11 H20B_11 109.5 . . ?
C14_11 C20_11 H20C_11 109.5 . . ?
H20A_11 C20_11 H20C_11 109.5 . . ?
H20B_11 C20_11 H20C_11 109.5 . . ?
C16_11 C21_11 H21A_11 109.5 . . ?
C16_11 C21_11 H21B_11 109.5 . . ?
H21A_11 C21_11 H21B_11 109.5 . . ?
C16_11 C21_11 H21C_11 109.5 . . ?
H21A_11 C21_11 H21C_11 109.5 . . ?
H21B_11 C21_11 H21C_11 109.5 . . ?
C6A_12 C1A_12 C2A_12 107.9(5) . . ?
C6A_12 C1A_12 Ni1_12 123.3(6) . . ?
C2A_12 C1A_12 Ni1_12 128.8(6) . . ?
F1A_12 C2A_12 C3A_12 118.0(8) . . ?
F1A_12 C2A_12 C1A_12 117.4(7) . . ?
C3A_12 C2A_12 C1A_12 124.4(6) . . ?
C4A_12 C3A_12 C2A_12 125.0(6) . . ?
C4A_12 C3A_12 F2A_12 120.9(9) . . ?
C2A_12 C3A_12 F2A_12 114.1(10) . . ?
C3A_12 C4A_12 C5A_12 111.3(4) . . ?
C3A_12 C4A_12 H4A_12 124.4 . . ?
C5A_12 C4A_12 H4A_12 124.4 . . ?
C6A_12 C5A_12 C4A_12 125.7(6) . . ?
C6A_12 C5A_12 F3A_12 122.4(12) . . ?
C4A_12 C5A_12 F3A_12 111.9(12) . . ?
C5A_12 C6A_12 C1A_12 125.6(6) . . ?
C5A_12 C6A_12 H6A_12 117.2 . . ?
C1A_12 C6A_12 H6A_12 117.2 . . ?
C2B_12 C1B_12 C6B_12 120.0 . . ?
C2B_12 C1B_12 Ni1_12 117.4(5) . . ?
C6B_12 C1B_12 Ni1_12 122.6(5) . . ?
C1B_12 C2B_12 C3B_12 120.0 . . ?
C1B_12 C2B_12 H2B_12 120.0 . . ?
C3B_12 C2B_12 H2B_12 120.0 . . ?
F2B_12 C3B_12 C4B_12 117.6(8) . . ?
F2B_12 C3B_12 C2B_12 122.4(8) . . ?
C4B_12 C3B_12 C2B_12 120.0 . . ?
C3B_12 C4B_12 C5B_12 120.0 . . ?
C3B_12 C4B_12 H4B_12 120.0 . . ?
C5B_12 C4B_12 H4B_12 120.0 . . ?
F3B_12 C5B_12 C4B_12 123.8(11) . . ?
F3B_12 C5B_12 C6B_12 116.2(11) . . ?
C4B_12 C5B_12 C6B_12 120.0 . . ?
F1B_12 C6B_12 C5B_12 120.5(8) . . ?
F1B_12 C6B_12 C1B_12 119.5(8) . . ?
C5B_12 C6B_12 C1B_12 120.0 . . ?
C1A_12 Ni1_12 C1_10 98.9(4) . . ?
C1A_12 Ni1_12 C1_11 101.6(4) . . ?
C1_10 Ni1_12 C1_11 159.51(5) . . ?
C1_10 Ni1_12 C1B_12 99.6(3) . . ?
C1_11 Ni1_12 C1B_12 100.9(3) . . ?

loop_
_geom_bond_atom_site_label_1
_geom_bond_atom_site_label_2
_geom_bond_distance
_geom_bond_site_symmetry_2
_geom_bond_publ_flag
N1_1 C1_11 1.3739(17) . ?
N1_1 C2_11 1.3898(17) . ?
N1_1 C4_11 1.4397(17) . ?
N2_1 C1_11 1.3720(16) . ?
N2_1 C3_11 1.3888(17) . ?
N2_1 C13_11 1.4371(17) . ?
N1_2 C1_10 1.3705(16) . ?
N1_2 C2_10 1.3890(17) . ?
N1_2 C4_10 1.4379(17) . ?
N2_2 C1_10 1.3675(17) . ?
N2_2 C3_10 1.3932(17) . ?
N2_2 C13_10 1.4347(17) . ?
C1_10 Ni1_12 1.9173(13) . ?
C2_10 C3_10 1.343(2) . ?
C2_10 H2_10 0.9500 . ?
C3_10 H3_10 0.9500 . ?
C4_10 C9_10 1.3926(18) . ?
C4_10 C5_10 1.3950(18) . ?
C5_10 C6_10 1.3888(19) . ?
C5_10 C10_10 1.5067(19) . ?
C6_10 C7_10 1.3945(19) . ?
C6_10 H6_10 0.9500 . ?
C7_10 C8_10 1.3938(19) . ?
C7_10 C12_10 1.504(2) . ?
C8_10 C9_10 1.3982(19) . ?
C8_10 H8_10 0.9500 . ?
C9_10 C11_10 1.5035(18) . ?
C10_10 H10A_10 0.9800 . ?
C10_10 H10B_10 0.9800 . ?
C10_10 H10C_10 0.9800 . ?
C11_10 H11A_10 0.9800 . ?
C11_10 H11B_10 0.9800 . ?
C11_10 H11C_10 0.9800 . ?
C12_10 H12A_10 0.9800 . ?
C12_10 H12B_10 0.9800 . ?
C12_10 H12C_10 0.9800 . ?
C13_10 C18_10 1.393(2) . ?
C13_10 C14_10 1.4015(18) . ?
C14_10 C15_10 1.389(2) . ?
C14_10 C20_10 1.507(2) . ?
C15_10 C16_10 1.387(2) . ?
C15_10 H15_10 0.9500 . ?
C16_10 C17_10 1.393(2) . ?
C16_10 C21_10 1.509(2) . ?
C17_10 C18_10 1.3945(19) . ?
C17_10 H17_10 0.9500 . ?
C18_10 C19_10 1.5100(19) . ?
C19_10 H19A_10 0.9800 . ?
C19_10 H19B_10 0.9800 . ?
C19_10 H19C_10 0.9800 . ?
C20_10 H20A_10 0.9800 . ?
C20_10 H20B_10 0.9800 . ?
C20_10 H20C_10 0.9800 . ?
C21_10 H21A_10 0.9800 . ?
C21_10 H21B_10 0.9800 . ?
C21_10 H21C_10 0.9800 . ?
C1_11 Ni1_12 1.9183(13) . ?
C2_11 C3_11 1.342(2) . ?
C2_11 H2_11 0.9500 . ?
C3_11 H3_11 0.9500 . ?
C4_11 C5_11 1.395(2) . ?
C4_11 C9_11 1.3955(19) . ?
C5_11 C6_11 1.396(2) . ?
C5_11 C10_11 1.504(2) . ?
C6_11 C7_11 1.390(2) . ?
C6_11 H6_11 0.9500 . ?
C7_11 C8_11 1.393(2) . ?
C7_11 C11_11 1.510(2) . ?
C8_11 C9_11 1.396(2) . ?
C8_11 H8_11 0.9500 . ?
C9_11 C12_11 1.506(2) . ?
C10_11 H10A_11 0.9800 . ?
C10_11 H10B_11 0.9800 . ?
C10_11 H10C_11 0.9800 . ?
C11_11 H11A_11 0.9800 . ?
C11_11 H11B_11 0.9800 . ?
C11_11 H11C_11 0.9800 . ?
C12_11 H12A_11 0.9800 . ?
C12_11 H12B_11 0.9800 . ?
C12_11 H12C_11 0.9800 . ?
C13_11 C18_11 1.3962(19) . ?
C13_11 C14_11 1.3987(19) . ?
C14_11 C15_11 1.390(2) . ?
C14_11 C20_11 1.506(2) . ?
C15_11 C16_11 1.391(2) . ?
C15_11 H15_11 0.9500 . ?
C16_11 C17_11 1.391(2) . ?
C16_11 C21_11 1.505(2) . ?
C17_11 C18_11 1.3954(19) . ?
C17_11 H17_11 0.9500 . ?
C18_11 C19_11 1.5044(19) . ?
C19_11 H19A_11 0.9800 . ?
C19_11 H19B_11 0.9800 . ?
C19_11 H19C_11 0.9800 . ?
C20_11 H20A_11 0.9800 . ?
C20_11 H20B_11 0.9800 . ?
C20_11 H20C_11 0.9800 . ?
C21_11 H21A_11 0.9800 . ?
C21_11 H21B_11 0.9800 . ?
C21_11 H21C_11 0.9800 . ?
C1A_12 C6A_12 1.400(7) . ?
C1A_12 C2A_12 1.414(8) . ?
C1A_12 Ni1_12 1.869(11) . ?
C2A_12 F1A_12 1.384(11) . ?
C2A_12 C3A_12 1.388(7) . ?
C3A_12 C4A_12 1.345(10) . ?
C3A_12 F2A_12 1.439(15) . ?
C4A_12 C5A_12 1.355(9) . ?
C4A_12 H4A_12 0.9500 . ?
C5A_12 C6A_12 1.353(9) . ?
C5A_12 F3A_12 1.456(18) . ?
C6A_12 H6A_12 0.9500 . ?
C1B_12 C2B_12 1.3900 . ?
C1B_12 C6B_12 1.3900 . ?
C1B_12 Ni1_12 2.047(8) . ?
C2B_12 C3B_12 1.3900 . ?
C2B_12 H2B_12 0.9500 . ?
C3B_12 F2B_12 1.310(12) . ?
C3B_12 C4B_12 1.3900 . ?
C4B_12 C5B_12 1.3900 . ?
C4B_12 H4B_12 0.9500 . ?
C5B_12 F3B_12 1.304(15) . ?
C5B_12 C6B_12 1.3900 . ?
C6B_12 F1B_12 1.355(8) . ?
